data_4083831
loop_
_publ_author_name
'Norman, David W.'
'Ferguson, Michael J.'
'McDonald, Robert'
'Stryker, Jeffrey M.'

_publ_section_title
;
 s-trans-Diene Complexes of a First-Row Transition Metal.
 Half-Sandwichs-trans-\h4-1,3-Diene Nitrosyl Complexes of Chromium
;
_journal_issue 11
_journal_name_full Organometallics
_journal_page_first 2705
_journal_paper_doi 10.1021/om050847+
_journal_volume 25
_journal_year 2006
_chemical_formula_moiety 'C17 H29 Cr N O2 Si'
_chemical_formula_sum 'C17 H29 Cr N O2 Si'
_chemical_formula_weight 359.50
_space_group_IT_number 14
_symmetry_cell_setting monoclinic
_symmetry_space_group_name_Hall '-P 2yn'
_symmetry_space_group_name_H-M 'P 1 21/n 1'
_atom_sites_solution_hydrogens geom
_atom_sites_solution_primary direct
_atom_sites_solution_secondary difmap
_audit_creation_method 'manual editing of SHELXL template'
_cell_angle_alpha 90.00
_cell_angle_beta 106.697(2)
_cell_angle_gamma 90.00
_cell_formula_units_Z 4
_cell_length_a 12.3077(15)
_cell_length_b 13.0033(15)
_cell_length_c 12.7883(15)
_cell_measurement_reflns_used 2560
_cell_measurement_temperature 193(2)
_cell_measurement_theta_max 25.80
_cell_measurement_theta_min 2.28
_cell_volume 1960.4(4)
_computing_cell_refinement 'Bruker SAINT (Bruker, 1997)'
_computing_data_collection 'Bruker SMART (Bruker, 1997)'
_computing_data_reduction 'Bruker SAINT (Bruker, 1997)'
_computing_molecular_graphics 'Bruker SHELXTL (Bruker, 1997)'
_computing_publication_material 'Bruker SHELXTL (Bruker, 1997)'
_computing_structure_refinement 'SHELXL-97 (Sheldrick, 1997)'
_computing_structure_solution 'SHELXS-97 (Sheldrick, 1990)'
_diffrn_ambient_temperature 193(2)
_diffrn_detector_area_resol_mean 8.192
_diffrn_measured_fraction_theta_full 0.998
_diffrn_measured_fraction_theta_max 0.998
_diffrn_measurement_device_type 'Bruker PLATFORM diffractometer/SMART 1000 CCD area detector'
_diffrn_measurement_method '\w scans'
_diffrn_radiation_monochromator graphite
_diffrn_radiation_source 'fine-focus sealed tube'
_diffrn_radiation_type MoK\a
_diffrn_radiation_wavelength 0.71073
_diffrn_reflns_av_R_equivalents 0.0818
_diffrn_reflns_av_sigmaI/netI 0.0703
_diffrn_reflns_limit_h_max 15
_diffrn_reflns_limit_h_min -14
_diffrn_reflns_limit_k_max 16
_diffrn_reflns_limit_k_min -16
_diffrn_reflns_limit_l_max 15
_diffrn_reflns_limit_l_min -16
_diffrn_reflns_number 14676
_diffrn_reflns_theta_full 26.43
_diffrn_reflns_theta_max 26.43
_diffrn_reflns_theta_min 2.02
_diffrn_standards_decay_% 0
_diffrn_standards_interval_time 0
_diffrn_standards_number 0
_exptl_absorpt_coefficient_mu 0.651
_exptl_absorpt_correction_T_max 0.9871
_exptl_absorpt_correction_T_min 0.7584
_exptl_absorpt_correction_type multi-scan
_exptl_absorpt_process_details 'SADABS (Sheldrick, 1996)'
_exptl_crystal_colour yellow
_exptl_crystal_density_diffrn 1.218
_exptl_crystal_density_method 'not measured'
_exptl_crystal_description plate
_exptl_crystal_F_000 768
_exptl_crystal_size_max 0.45
_exptl_crystal_size_mid 0.23
_exptl_crystal_size_min 0.02
_refine_diff_density_max 0.319
_refine_diff_density_min -0.274
_refine_diff_density_rms 0.067
_refine_ls_extinction_method none
_refine_ls_goodness_of_fit_ref 1.000
_refine_ls_hydrogen_treatment constr
_refine_ls_matrix_type full
_refine_ls_number_parameters 204
_refine_ls_number_reflns 4020
_refine_ls_number_restraints 0
_refine_ls_restrained_S_all 1.000
_refine_ls_R_factor_all 0.0909
_refine_ls_R_factor_gt 0.0473
_refine_ls_shift/su_max 0.000
_refine_ls_shift/su_mean 0.000
_refine_ls_structure_factor_coef Fsqd
_refine_ls_weighting_details 'calc w=1/[\s^2^(Fo^2^)+(0.0539P)^2^+0.2071P] where P=(Fo^2^+2Fc^2^)/3'
_refine_ls_weighting_scheme calc
_refine_ls_wR_factor_gt 0.1004
_refine_ls_wR_factor_ref 0.1165
_reflns_number_gt 2590
_reflns_number_total 4020
_reflns_threshold_expression I>2\s(I)
_cod_data_source_file om050847%2Bsi20051003_120154.cif
_cod_data_source_block 6b
_cod_depositor_comments
;
The following automatic conversions were performed:

'_symmetry_cell_setting' value 'Monoclinic' changed to 'monoclinic'
according to
/usr/data/users/saulius/automatic-downloads/retrospective/ACS/lib/dictionaries/cif_core.dic
dictionary named 'cif_core.dic' version 2.4.2 from 2011-04-26.

Automatic conversion script
Id: cif_fix_values 2281 2013-09-26 08:29:07Z andrius 
;
_cod_original_sg_symbol_H-M 'P 21/n'
_cod_database_code 4083831

loop_
_symmetry_equiv_pos_as_xyz
'x, y, z'
'-x+1/2, y+1/2, -z+1/2'
'-x, -y, -z'
'x-1/2, -y-1/2, z-1/2'

loop_
_atom_site_label
_atom_site_type_symbol
_atom_site_fract_x
_atom_site_fract_y
_atom_site_fract_z
_atom_site_U_iso_or_equiv
_atom_site_adp_type
_atom_site_occupancy
_atom_site_symmetry_multiplicity
_atom_site_calc_flag
_atom_site_refinement_flags
Cr Cr 0.25307(4) 0.30007(3) 0.16975(4) 0.02210(15) Uani 1 1 d .
Si Si -0.12729(7) 0.20988(7) 0.19186(7) 0.0289(2) Uani 1 1 d .
O1 O 0.31928(19) 0.13491(15) 0.32374(18) 0.0380(6) Uani 1 1 d .
O2 O 0.37472(19) 0.45815(16) 0.33291(19) 0.0405(6) Uani 1 1 d .
N N 0.28668(19) 0.20558(17) 0.26262(19) 0.0250(5) Uani 1 1 d .
C1 C 0.3272(3) 0.3990(2) 0.2695(2) 0.0273(7) Uani 1 1 d .
C2 C 0.1175(2) 0.3824(2) 0.2179(3) 0.0314(7) Uani 1 1 d .
H2A H 0.1228 0.3819 0.2967 0.038 Uiso 1 1 calc R
H2B H 0.0937 0.4496 0.1823 0.038 Uiso 1 1 calc R
C3 C 0.0710(2) 0.2961(2) 0.1591(2) 0.0249(6) Uani 1 1 d .
H3 H 0.0210 0.3127 0.0845 0.030 Uiso 1 1 calc R
C4 C 0.0298(2) 0.2049(2) 0.2099(3) 0.0285(7) Uani 1 1 d .
H4A H 0.0705 0.2026 0.2888 0.034 Uiso 1 1 calc R
H4B H 0.0479 0.1410 0.1762 0.034 Uiso 1 1 calc R
C5 C -0.1609(3) 0.3259(3) 0.2608(3) 0.0527(10) Uani 1 1 d .
H5A H -0.1384 0.3875 0.2280 0.063 Uiso 1 1 calc R
H5B H -0.1195 0.3233 0.3386 0.063 Uiso 1 1 calc R
H5C H -0.2426 0.3282 0.2521 0.063 Uiso 1 1 calc R
C6 C -0.2050(3) 0.2113(3) 0.0439(3) 0.0534(10) Uani 1 1 d .
H6A H -0.1831 0.2724 0.0098 0.064 Uiso 1 1 calc R
H6B H -0.2868 0.2129 0.0346 0.064 Uiso 1 1 calc R
H6C H -0.1860 0.1494 0.0091 0.064 Uiso 1 1 calc R
C7 C -0.1698(3) 0.0935(3) 0.2548(3) 0.0521(10) Uani 1 1 d .
H7A H -0.1528 0.0319 0.2182 0.062 Uiso 1 1 calc R
H7B H -0.2514 0.0962 0.2469 0.062 Uiso 1 1 calc R
H7C H -0.1277 0.0910 0.3325 0.062 Uiso 1 1 calc R
C10 C 0.1992(3) 0.2441(2) -0.0018(2) 0.0294(7) Uani 1 1 d .
C11 C 0.3107(3) 0.2094(2) 0.0512(2) 0.0293(7) Uani 1 1 d .
C12 C 0.3818(2) 0.2964(2) 0.0822(2) 0.0272(7) Uani 1 1 d .
C13 C 0.3145(3) 0.3859(2) 0.0454(2) 0.0267(7) Uani 1 1 d .
C14 C 0.2026(3) 0.3538(2) -0.0061(2) 0.0285(7) Uani 1 1 d .
C15 C 0.0998(3) 0.1763(3) -0.0556(3) 0.0459(9) Uani 1 1 d .
H15A H 0.1093 0.1485 -0.1236 0.055 Uiso 1 1 calc R
H15B H 0.0297 0.2167 -0.0717 0.055 Uiso 1 1 calc R
H15C H 0.0956 0.1196 -0.0064 0.055 Uiso 1 1 calc R
C16 C 0.3476(3) 0.0987(2) 0.0679(3) 0.0474(10) Uani 1 1 d .
H16A H 0.3691 0.0744 0.0041 0.057 Uiso 1 1 calc R
H16B H 0.2850 0.0568 0.0774 0.057 Uiso 1 1 calc R
H16C H 0.4128 0.0930 0.1331 0.057 Uiso 1 1 calc R
C17 C 0.5079(3) 0.2950(3) 0.1316(3) 0.0455(9) Uani 1 1 d .
H17A H 0.5289 0.2367 0.1820 0.055 Uiso 1 1 calc R
H17B H 0.5321 0.3592 0.1716 0.055 Uiso 1 1 calc R
H17C H 0.5450 0.2881 0.0737 0.055 Uiso 1 1 calc R
C18 C 0.3563(3) 0.4952(2) 0.0536(3) 0.0413(9) Uani 1 1 d .
H18A H 0.3717 0.5148 -0.0148 0.050 Uiso 1 1 calc R
H18B H 0.4261 0.5010 0.1141 0.050 Uiso 1 1 calc R
H18C H 0.2984 0.5409 0.0668 0.050 Uiso 1 1 calc R
C19 C 0.1070(3) 0.4233(3) -0.0618(3) 0.0453(9) Uani 1 1 d .
H19A H 0.1082 0.4844 -0.0166 0.054 Uiso 1 1 calc R
H19B H 0.0348 0.3870 -0.0725 0.054 Uiso 1 1 calc R
H19C H 0.1151 0.4442 -0.1328 0.054 Uiso 1 1 calc R

loop_
_atom_site_aniso_label
_atom_site_aniso_U_11
_atom_site_aniso_U_22
_atom_site_aniso_U_33
_atom_site_aniso_U_23
_atom_site_aniso_U_13
_atom_site_aniso_U_12
Cr 0.0225(3) 0.0214(2) 0.0230(3) 0.0010(2) 0.00747(19) 0.0000(2)
Si 0.0270(5) 0.0308(5) 0.0323(5) 0.0029(4) 0.0142(4) 0.0000(4)
O1 0.0480(15) 0.0283(12) 0.0353(13) 0.0124(10) 0.0080(11) 0.0109(10)
O2 0.0432(15) 0.0307(12) 0.0409(14) -0.0075(11) 0.0014(11) -0.0070(11)
N 0.0231(13) 0.0261(13) 0.0276(13) -0.0010(12) 0.0100(11) 0.0022(11)
C1 0.0289(18) 0.0250(16) 0.0281(17) 0.0066(14) 0.0084(14) 0.0025(13)
C2 0.0286(18) 0.0254(16) 0.044(2) 0.0034(15) 0.0167(15) 0.0064(13)
C3 0.0177(15) 0.0288(16) 0.0293(16) 0.0047(14) 0.0085(12) 0.0022(13)
C4 0.0293(17) 0.0230(15) 0.0365(17) 0.0027(14) 0.0145(14) 0.0029(13)
C5 0.048(2) 0.050(2) 0.068(3) -0.013(2) 0.028(2) 0.0044(18)
C6 0.042(2) 0.075(3) 0.044(2) 0.002(2) 0.0146(18) 0.001(2)
C7 0.047(2) 0.050(2) 0.066(3) 0.017(2) 0.027(2) -0.0088(18)
C10 0.0314(19) 0.0357(18) 0.0213(16) -0.0019(14) 0.0078(14) -0.0096(14)
C11 0.0396(19) 0.0265(16) 0.0245(16) -0.0019(14) 0.0136(14) 0.0026(14)
C12 0.0256(16) 0.0326(16) 0.0267(16) -0.0020(15) 0.0126(13) 0.0011(14)
C13 0.0278(17) 0.0290(16) 0.0275(17) -0.0001(14) 0.0148(14) -0.0017(13)
C14 0.0283(18) 0.0336(18) 0.0254(17) 0.0066(14) 0.0103(14) 0.0021(14)
C15 0.048(2) 0.057(2) 0.033(2) -0.0112(17) 0.0107(17) -0.0196(18)
C16 0.074(3) 0.0291(18) 0.047(2) -0.0005(17) 0.032(2) 0.0103(18)
C17 0.030(2) 0.065(2) 0.043(2) -0.0019(19) 0.0135(16) 0.0054(17)
C18 0.056(2) 0.0312(18) 0.044(2) 0.0010(16) 0.0253(18) -0.0056(16)
C19 0.039(2) 0.057(2) 0.043(2) 0.0202(18) 0.0167(17) 0.0153(17)

loop_
_atom_type_symbol
_atom_type_description
_atom_type_scat_dispersion_real
_atom_type_scat_dispersion_imag
_atom_type_scat_source
C C 0.0033 0.0016 'International Tables Vol C Tables 4.2.6.8 and 6.1.1.4'
H H 0.0000 0.0000 'International Tables Vol C Tables 4.2.6.8 and 6.1.1.4'
N N 0.0061 0.0033 'International Tables Vol C Tables 4.2.6.8 and 6.1.1.4'
O O 0.0106 0.0060 'International Tables Vol C Tables 4.2.6.8 and 6.1.1.4'
Si Si 0.0817 0.0704 'International Tables Vol C Tables 4.2.6.8 and 6.1.1.4'
Cr Cr 0.3209 0.6236 'International Tables Vol C Tables 4.2.6.8 and 6.1.1.4'

loop_
_geom_angle_atom_site_label_1
_geom_angle_atom_site_label_2
_geom_angle_atom_site_label_3
_geom_angle
N Cr C1 92.77(12)
N Cr C12 106.22(11)
C1 Cr C12 94.70(12)
N Cr C11 91.88(11)
C1 Cr C11 130.93(13)
C12 Cr C11 37.70(10)
N Cr C3 93.77(11)
C1 Cr C3 110.39(12)
C12 Cr C3 147.14(11)
C11 Cr C3 117.98(11)
N Cr C2 102.09(12)
C1 Cr C2 74.60(12)
C12 Cr C2 150.19(11)
C11 Cr C2 150.66(12)
C3 Cr C2 36.40(10)
N Cr C10 113.71(11)
C1 Cr C10 148.55(12)
C12 Cr C10 62.75(11)
C11 Cr C10 37.44(11)
C3 Cr C10 85.53(11)
C2 Cr C10 113.46(12)
N Cr C13 143.32(11)
C1 Cr C13 86.78(12)
C12 Cr C13 37.55(10)
C11 Cr C13 62.34(11)
C3 Cr C13 120.72(11)
C2 Cr C13 113.02(11)
C10 Cr C13 61.90(11)
N Cr C14 150.61(11)
C1 Cr C14 114.15(12)
C12 Cr C14 62.00(11)
C11 Cr C14 61.98(11)
C3 Cr C14 87.85(11)
C2 Cr C14 96.53(11)
C10 Cr C14 37.10(10)
C13 Cr C14 36.37(10)
C5 Si C7 109.15(19)
C5 Si C6 110.86(18)
C7 Si C6 108.81(18)
C5 Si C4 109.37(15)
C7 Si C4 109.05(15)
C6 Si C4 109.57(16)
O1 N Cr 173.0(2)
O2 C1 Cr 178.2(3)
C3 C2 Cr 71.50(17)
C2 C3 C4 122.9(3)
C2 C3 Cr 72.11(17)
C4 C3 Cr 116.98(19)
C3 C4 Si 112.4(2)
C11 C10 C14 107.6(3)
C11 C10 C15 125.4(3)
C14 C10 C15 126.6(3)
C11 C10 Cr 70.11(16)
C14 C10 Cr 73.01(17)
C15 C10 Cr 128.0(2)
C12 C11 C10 108.3(3)
C12 C11 C16 126.0(3)
C10 C11 C16 125.7(3)
C12 C11 Cr 70.93(16)
C10 C11 Cr 72.45(17)
C16 C11 Cr 124.1(2)
C11 C12 C13 107.8(3)
C11 C12 C17 126.2(3)
C13 C12 C17 125.6(3)
C11 C12 Cr 71.37(17)
C13 C12 Cr 73.38(16)
C17 C12 Cr 126.8(2)
C14 C13 C12 108.0(3)
C14 C13 C18 125.6(3)
C12 C13 C18 126.3(3)
C14 C13 Cr 72.61(17)
C12 C13 Cr 69.07(16)
C18 C13 Cr 126.7(2)
C13 C14 C10 108.3(3)
C13 C14 C19 125.1(3)
C10 C14 C19 126.5(3)
C13 C14 Cr 71.02(17)
C10 C14 Cr 69.89(17)
C19 C14 Cr 127.9(2)

loop_
_geom_bond_atom_site_label_1
_geom_bond_atom_site_label_2
_geom_bond_distance
Cr N 1.676(2)
Cr C1 1.856(3)
Cr C12 2.188(3)
Cr C11 2.194(3)
Cr C3 2.206(3)
Cr C2 2.214(3)
Cr C10 2.224(3)
Cr C13 2.245(3)
Cr C14 2.265(3)
Si C5 1.853(3)
Si C7 1.858(3)
Si C6 1.859(4)
Si C4 1.881(3)
O1 N 1.198(3)
O2 C1 1.149(3)
C2 C3 1.380(4)
C3 C4 1.508(4)
C10 C11 1.418(4)
C10 C14 1.429(4)
C10 C15 1.505(4)
C11 C12 1.416(4)
C11 C16 1.506(4)
C12 C13 1.428(4)
C12 C17 1.498(4)
C13 C14 1.408(4)
C13 C18 1.504(4)
C14 C19 1.493(4)

loop_
_geom_torsion_atom_site_label_1
_geom_torsion_atom_site_label_2
_geom_torsion_atom_site_label_3
_geom_torsion_atom_site_label_4
_geom_torsion
C1 Cr N O1 -103.6(18)
C12 Cr N O1 -7.9(18)
C11 Cr N O1 27.5(18)
C3 Cr N O1 145.7(18)
C2 Cr N O1 -178.4(18)
C10 Cr N O1 59.0(18)
C13 Cr N O1 -15.3(19)
C14 Cr N O1 53.4(19)
N Cr C1 O2 23(9)
C12 Cr C1 O2 -84(9)
C11 Cr C1 O2 -72(9)
C3 Cr C1 O2 118(9)
C2 Cr C1 O2 124(9)
C10 Cr C1 O2 -126(9)
C13 Cr C1 O2 -121(9)
C14 Cr C1 O2 -145(9)
N Cr C2 C3 -79.8(2)
C1 Cr C2 C3 -169.3(2)
C12 Cr C2 C3 118.7(2)
C11 Cr C2 C3 36.9(3)
C10 Cr C2 C3 43.0(2)
C13 Cr C2 C3 111.05(18)
C14 Cr C2 C3 77.34(19)
Cr C2 C3 C4 111.0(3)
N Cr C3 C2 105.33(19)
C1 Cr C3 C2 11.0(2)
C12 Cr C3 C2 -126.5(2)
C11 Cr C3 C2 -160.53(18)
C10 Cr C3 C2 -141.2(2)
C13 Cr C3 C2 -87.7(2)
C14 Cr C3 C2 -104.06(19)
N Cr C3 C4 -13.1(2)
C1 Cr C3 C4 -107.5(2)
C12 Cr C3 C4 115.1(3)
C11 Cr C3 C4 81.1(2)
C2 Cr C3 C4 -118.4(3)
C10 Cr C3 C4 100.4(2)
C13 Cr C3 C4 153.9(2)
C14 Cr C3 C4 137.5(2)
C2 C3 C4 Si 96.1(3)
Cr C3 C4 Si -178.61(13)
C5 Si C4 C3 -61.7(3)
C7 Si C4 C3 179.0(2)
C6 Si C4 C3 60.0(3)
N Cr C10 C11 -59.0(2)
C1 Cr C10 C11 86.0(3)
C12 Cr C10 C11 37.70(17)
C3 Cr C10 C11 -151.18(18)
C2 Cr C10 C11 -175.12(17)
C13 Cr C10 C11 80.31(19)
C14 Cr C10 C11 116.5(3)
N Cr C10 C14 -175.50(17)
C1 Cr C10 C14 -30.5(3)
C12 Cr C10 C14 -78.78(18)
C11 Cr C10 C14 -116.5(3)
C3 Cr C10 C14 92.34(18)
C2 Cr C10 C14 68.4(2)
C13 Cr C10 C14 -36.17(17)
N Cr C10 C15 61.0(3)
C1 Cr C10 C15 -154.0(3)
C12 Cr C10 C15 157.7(3)
C11 Cr C10 C15 120.0(4)
C3 Cr C10 C15 -31.2(3)
C2 Cr C10 C15 -55.1(3)
C13 Cr C10 C15 -159.7(3)
C14 Cr C10 C15 -123.5(4)
C14 C10 C11 C12 1.6(3)
C15 C10 C11 C12 174.7(3)
Cr C10 C11 C12 -62.2(2)
C14 C10 C11 C16 -176.4(3)
C15 C10 C11 C16 -3.3(5)
Cr C10 C11 C16 119.7(3)
C14 C10 C11 Cr 63.9(2)
C15 C10 C11 Cr -123.0(3)
N Cr C11 C12 -114.49(18)
C1 Cr C11 C12 -19.2(2)
C3 Cr C11 C12 150.23(17)
C2 Cr C11 C12 126.4(2)
C10 Cr C11 C12 117.3(3)
C13 Cr C11 C12 38.23(17)
C14 Cr C11 C12 79.56(18)
N Cr C11 C10 128.25(18)
C1 Cr C11 C10 -136.45(19)
C12 Cr C11 C10 -117.3(3)
C3 Cr C11 C10 33.0(2)
C2 Cr C11 C10 9.2(3)
C13 Cr C11 C10 -79.04(19)
C14 Cr C11 C10 -37.71(17)
N Cr C11 C16 6.6(3)
C1 Cr C11 C16 101.9(3)
C12 Cr C11 C16 121.1(4)
C3 Cr C11 C16 -88.7(3)
C2 Cr C11 C16 -112.5(3)
C10 Cr C11 C16 -121.7(4)
C13 Cr C11 C16 159.3(3)
C14 Cr C11 C16 -159.4(3)
C10 C11 C12 C13 -1.6(3)
C16 C11 C12 C13 176.4(3)
Cr C11 C12 C13 -64.8(2)
C10 C11 C12 C17 -174.4(3)
C16 C11 C12 C17 3.6(5)
Cr C11 C12 C17 122.4(3)
C10 C11 C12 Cr 63.2(2)
C16 C11 C12 Cr -118.8(3)
N Cr C12 C11 71.31(19)
C1 Cr C12 C11 165.57(19)
C3 Cr C12 C11 -53.9(3)
C2 Cr C12 C11 -127.5(2)
C10 Cr C12 C11 -37.43(17)
C13 Cr C12 C11 -115.9(3)
C14 Cr C12 C11 -79.51(19)
N Cr C12 C13 -172.75(17)
C1 Cr C12 C13 -78.49(18)
C11 Cr C12 C13 115.9(3)
C3 Cr C12 C13 62.0(3)
C2 Cr C12 C13 -11.6(3)
C10 Cr C12 C13 78.51(19)
C14 Cr C12 C13 36.43(17)
N Cr C12 C17 -50.4(3)
C1 Cr C12 C17 43.9(3)
C11 Cr C12 C17 -121.7(3)
C3 Cr C12 C17 -175.6(2)
C2 Cr C12 C17 110.8(3)
C10 Cr C12 C17 -159.1(3)
C13 Cr C12 C17 122.4(3)
C14 Cr C12 C17 158.8(3)
C11 C12 C13 C14 1.0(3)
C17 C12 C13 C14 173.8(3)
Cr C12 C13 C14 -62.5(2)
C11 C12 C13 C18 -175.6(3)
C17 C12 C13 C18 -2.8(5)
Cr C12 C13 C18 120.9(3)
C11 C12 C13 Cr 63.5(2)
C17 C12 C13 Cr -123.7(3)
N Cr C13 C14 129.6(2)
C1 Cr C13 C14 -140.14(19)
C12 Cr C13 C14 117.9(2)
C11 Cr C13 C14 79.47(19)
C3 Cr C13 C14 -28.3(2)
C2 Cr C13 C14 -68.4(2)
C10 Cr C13 C14 36.89(17)
N Cr C13 C12 11.7(3)
C1 Cr C13 C12 102.01(18)
C11 Cr C13 C12 -38.38(17)
C3 Cr C13 C12 -146.13(17)
C2 Cr C13 C12 173.77(17)
C10 Cr C13 C12 -80.96(19)
C14 Cr C13 C12 -117.9(2)
N Cr C13 C18 -108.7(3)
C1 Cr C13 C18 -18.3(3)
C12 Cr C13 C18 -120.4(3)
C11 Cr C13 C18 -158.7(3)
C3 Cr C13 C18 93.5(3)
C2 Cr C13 C18 53.4(3)
C10 Cr C13 C18 158.7(3)
C14 Cr C13 C18 121.8(3)
C12 C13 C14 C10 0.0(3)
C18 C13 C14 C10 176.6(3)
Cr C13 C14 C10 -60.2(2)
C12 C13 C14 C19 -176.2(3)
C18 C13 C14 C19 0.3(5)
Cr C13 C14 C19 123.5(3)
C12 C13 C14 Cr 60.3(2)
C18 C13 C14 Cr -123.1(3)
C11 C10 C14 C13 -1.0(3)
C15 C10 C14 C13 -174.0(3)
Cr C10 C14 C13 61.0(2)
C11 C10 C14 C19 175.2(3)
C15 C10 C14 C19 2.2(5)
Cr C10 C14 C19 -122.8(3)
C11 C10 C14 Cr -62.0(2)
C15 C10 C14 Cr 125.0(3)
N Cr C14 C13 -110.2(3)
C1 Cr C14 C13 44.5(2)
C12 Cr C14 C13 -37.61(17)
C11 Cr C14 C13 -80.55(19)
C3 Cr C14 C13 155.95(18)
C2 Cr C14 C13 120.55(18)
C10 Cr C14 C13 -118.6(3)
N Cr C14 C10 8.4(3)
C1 Cr C14 C10 163.13(18)
C12 Cr C14 C10 80.99(19)
C11 Cr C14 C10 38.05(18)
C3 Cr C14 C10 -85.44(18)
C2 Cr C14 C10 -120.85(18)
C13 Cr C14 C10 118.6(3)
N Cr C14 C19 129.6(3)
C1 Cr C14 C19 -75.7(3)
C12 Cr C14 C19 -157.8(3)
C11 Cr C14 C19 159.3(3)
C3 Cr C14 C19 35.8(3)
C2 Cr C14 C19 0.4(3)
C10 Cr C14 C19 121.2(4)
C13 Cr C14 C19 -120.2(4)
